data_7004280
loop_
_publ_author_name
'Bruce, Michael I.'
'Cole, Marcus L.'
'Fung, Ricky S. C.'
'Forsyth, Craig M.'
'Hilder, Matthias'
'Junk, Peter C.'
'Konstas, Kristina'

_publ_section_title
;
 The reactivity of N-heterocyclic carbenes and their precursors with
 [Ru3(CO)12]
;
_journal_issue 31
_journal_name_full 'Dalton Transactions'
_journal_page_first 4118
_journal_page_last 4128
_journal_paper_doi 10.1039/B805012K
_journal_year 2008
_chemical_compound_source THF-Hexane
_chemical_formula_moiety 'C46 H48 Cl2 N4 O4 Ru2'
_chemical_formula_sum 'C46 H48 Cl2 N4 O4 Ru2'
_chemical_formula_weight 993.92
_chemical_melting_point '566 (dec. 573)'
_chemical_name_common '[{Ru(mu-Cl)(CO)2(IMes)}2]'
_space_group_IT_number 14
_symmetry_cell_setting monoclinic
_symmetry_Int_Tables_number 14
_symmetry_space_group_name_Hall '-P 2ybc'
_symmetry_space_group_name_H-M 'P 1 21/c 1'
_atom_sites_solution_hydrogens geom
_atom_sites_solution_primary direct
_atom_sites_solution_secondary difmap
_audit_creation_method SHELXL-97
_cell_angle_alpha 90.00
_cell_angle_beta 101.2570(10)
_cell_angle_gamma 90.00
_cell_formula_units_Z 4
_cell_length_a 15.5442(5)
_cell_length_b 14.3837(4)
_cell_length_c 20.5832(6)
_cell_measurement_temperature 123(2)
_cell_volume 4513.5(2)
_computing_cell_refinement 'Bruker Scalepack'
_computing_data_collection 'Bruker AXS Collect Software'
_computing_data_reduction X-Seed
_computing_molecular_graphics 'X-Seed / POV-Ray'
_computing_publication_material 'Microsoft Office 2000'
_computing_structure_refinement 'SHELXL-97 (Sheldrick, 1997)'
_computing_structure_solution 'SHELXS-97 (Sheldrick, 1990)'
_diffrn_ambient_temperature 123(2)
_diffrn_measured_fraction_theta_full 0.995
_diffrn_measured_fraction_theta_max 0.995
_diffrn_measurement_device_type 'Bruker X8 Apex'
_diffrn_measurement_method 'psi and omega scans'
_diffrn_radiation_monochromator graphite
_diffrn_radiation_probe x-ray
_diffrn_radiation_type MoK\a
_diffrn_radiation_wavelength 0.71073
_diffrn_reflns_av_R_equivalents 0.0319
_diffrn_reflns_av_sigmaI/netI 0.0344
_diffrn_reflns_limit_h_max 21
_diffrn_reflns_limit_h_min -19
_diffrn_reflns_limit_k_max 20
_diffrn_reflns_limit_k_min -20
_diffrn_reflns_limit_l_max 29
_diffrn_reflns_limit_l_min -26
_diffrn_reflns_number 59697
_diffrn_reflns_theta_full 30.08
_diffrn_reflns_theta_max 30.08
_diffrn_reflns_theta_min 2.02
_diffrn_source 'fine-focus sealed tube'
_exptl_absorpt_coefficient_mu 0.833
_exptl_absorpt_correction_T_max 0.8994
_exptl_absorpt_correction_T_min 0.7881
_exptl_absorpt_correction_type empirical
_exptl_absorpt_process_details 'Bruker Scalepack'
_exptl_crystal_colour red
_exptl_crystal_density_diffrn 1.463
_exptl_crystal_density_method none
_exptl_crystal_description block
_exptl_crystal_F_000 2024
_exptl_crystal_size_max 0.30
_exptl_crystal_size_mid 0.25
_exptl_crystal_size_min 0.13
_refine_diff_density_max 0.616
_refine_diff_density_min -0.626
_refine_diff_density_rms 0.082
_refine_ls_extinction_method none
_refine_ls_goodness_of_fit_ref 1.114
_refine_ls_hydrogen_treatment constr
_refine_ls_matrix_type full
_refine_ls_number_parameters 535
_refine_ls_number_reflns 13205
_refine_ls_number_restraints 0
_refine_ls_restrained_S_all 1.114
_refine_ls_R_factor_all 0.0370
_refine_ls_R_factor_gt 0.0315
_refine_ls_shift/su_max 0.001
_refine_ls_shift/su_mean 0.000
_refine_ls_structure_factor_coef Fsqd
_refine_ls_weighting_details 'calc w=1/[\s^2^(Fo^2^)+(0.0183P)^2^+3.3751P] where P=(Fo^2^+2Fc^2^)/3'
_refine_ls_weighting_scheme calc
_refine_ls_wR_factor_gt 0.0632
_refine_ls_wR_factor_ref 0.0666
_reflns_number_gt 11911
_reflns_number_total 13205
_reflns_threshold_expression >2sigma(I)
_cod_data_source_file B805012K.txt
_cod_data_source_block Compound_7.cif
_cod_depositor_comments
;
  Moved the _audit_creation_method data item out of the loop.

  Antanas Vaitkus,
  2019-03-01
;
_cod_original_sg_symbol_H-M 'P 21/c'
_cod_database_code 7004280

loop_
_symmetry_equiv_pos_as_xyz
'x, y, z'
'-x, y+1/2, -z+1/2'
'-x, -y, -z'
'x, -y-1/2, z-1/2'

loop_
_atom_site_label
_atom_site_type_symbol
_atom_site_fract_x
_atom_site_fract_y
_atom_site_fract_z
_atom_site_U_iso_or_equiv
_atom_site_adp_type
_atom_site_occupancy
_atom_site_symmetry_multiplicity
_atom_site_calc_flag
_atom_site_refinement_flags
_atom_site_disorder_assembly
_atom_site_disorder_group
Ru1 Ru 0.183047(9) 0.089913(10) 0.276309(7) 0.01373(4) Uani 1 1 d . . .
Ru2 Ru 0.285834(9) 0.231111(10) 0.317935(7) 0.01371(4) Uani 1 1 d . . .
Cl1 Cl 0.21507(3) 0.21267(3) 0.20100(2) 0.02044(9) Uani 1 1 d . . .
Cl2 Cl 0.34505(3) 0.07689(3) 0.29253(2) 0.01916(9) Uani 1 1 d . . .
O1 O 0.00014(10) 0.15700(12) 0.27083(9) 0.0408(4) Uani 1 1 d . . .
O2 O 0.17643(11) 0.02280(11) 0.41284(7) 0.0330(4) Uani 1 1 d . . .
O3 O 0.15156(10) 0.36976(11) 0.33998(8) 0.0352(4) Uani 1 1 d . . .
O4 O 0.31365(10) 0.18843(11) 0.46243(7) 0.0282(3) Uani 1 1 d . . .
N1 N 0.13997(10) -0.11893(10) 0.23334(7) 0.0175(3) Uani 1 1 d . . .
N2 N 0.12480(10) -0.03362(10) 0.14724(7) 0.0178(3) Uani 1 1 d . . .
N3 N 0.39791(11) 0.39479(11) 0.27184(8) 0.0219(3) Uani 1 1 d . . .
N4 N 0.47713(10) 0.31818(11) 0.35035(8) 0.0202(3) Uani 1 1 d . . .
C1 C 0.14760(11) -0.02883(12) 0.21445(8) 0.0152(3) Uani 1 1 d . . .
C2 C 0.11272(14) -0.17685(14) 0.17956(10) 0.0254(4) Uani 1 1 d . . .
H2 H 0.1028 -0.2419 0.1808 0.030 Uiso 1 1 calc R . .
C3 C 0.10301(14) -0.12308(14) 0.12542(10) 0.0250(4) Uani 1 1 d . . .
H3 H 0.0847 -0.1426 0.0808 0.030 Uiso 1 1 calc R . .
C4 C 0.15766(13) -0.15390(12) 0.30021(9) 0.0184(4) Uani 1 1 d . . .
C5 C 0.09097(13) -0.15232(13) 0.33676(10) 0.0206(4) Uani 1 1 d . . .
C6 C 0.11195(14) -0.18522(14) 0.40171(10) 0.0252(4) Uani 1 1 d . . .
H6 H 0.0690 -0.1819 0.4287 0.030 Uiso 1 1 calc R . .
C7 C 0.19334(14) -0.22255(15) 0.42813(10) 0.0277(4) Uani 1 1 d . . .
C8 C 0.25606(14) -0.22633(14) 0.38862(11) 0.0263(4) Uani 1 1 d . . .
H8 H 0.3114 -0.2538 0.4058 0.032 Uiso 1 1 calc R . .
C9 C 0.24018(13) -0.19103(13) 0.32469(10) 0.0224(4) Uani 1 1 d . . .
C10 C 0.00131(13) -0.11486(16) 0.30887(11) 0.0285(4) Uani 1 1 d . . .
H10A H 0.0019 -0.0470 0.3129 0.043 Uiso 1 1 calc R . .
H10B H -0.0411 -0.1410 0.3334 0.043 Uiso 1 1 calc R . .
H10C H -0.0154 -0.1322 0.2621 0.043 Uiso 1 1 calc R . .
C11 C 0.21508(17) -0.2581(2) 0.49870(12) 0.0427(6) Uani 1 1 d . . .
H11A H 0.2089 -0.3260 0.4987 0.064 Uiso 1 1 calc R . .
H11B H 0.1749 -0.2303 0.5244 0.064 Uiso 1 1 calc R . .
H11C H 0.2755 -0.2412 0.5186 0.064 Uiso 1 1 calc R . .
C12 C 0.31065(15) -0.19092(16) 0.28386(12) 0.0324(5) Uani 1 1 d . . .
H12A H 0.3628 -0.2228 0.3082 0.049 Uiso 1 1 calc R . .
H12B H 0.3258 -0.1267 0.2749 0.049 Uiso 1 1 calc R . .
H12C H 0.2893 -0.2232 0.2419 0.049 Uiso 1 1 calc R . .
C13 C 0.11593(12) 0.04343(12) 0.10150(8) 0.0168(3) Uani 1 1 d . . .
C14 C 0.18854(12) 0.07157(13) 0.07590(9) 0.0188(4) Uani 1 1 d . . .
C15 C 0.17756(13) 0.14513(14) 0.03104(9) 0.0213(4) Uani 1 1 d . . .
H15 H 0.2262 0.1654 0.0131 0.026 Uiso 1 1 calc R . .
C16 C 0.09730(13) 0.18950(13) 0.01192(9) 0.0198(4) Uani 1 1 d . . .
C17 C 0.02681(12) 0.15770(13) 0.03800(9) 0.0188(4) Uani 1 1 d . . .
H17 H -0.0284 0.1874 0.0248 0.023 Uiso 1 1 calc R . .
C18 C 0.03372(12) 0.08420(13) 0.08260(9) 0.0183(4) Uani 1 1 d . . .
C19 C 0.27655(13) 0.02573(15) 0.09786(10) 0.0254(4) Uani 1 1 d . . .
H19A H 0.2992 0.0401 0.1446 0.038 Uiso 1 1 calc R . .
H19B H 0.3175 0.0490 0.0710 0.038 Uiso 1 1 calc R . .
H19C H 0.2702 -0.0417 0.0923 0.038 Uiso 1 1 calc R . .
C20 C 0.08633(15) 0.27025(15) -0.03576(11) 0.0288(5) Uani 1 1 d . . .
H20A H 0.1412 0.3056 -0.0298 0.043 Uiso 1 1 calc R . .
H20B H 0.0391 0.3107 -0.0271 0.043 Uiso 1 1 calc R . .
H20C H 0.0716 0.2469 -0.0813 0.043 Uiso 1 1 calc R . .
C21 C -0.04543(13) 0.05050(15) 0.10782(11) 0.0266(4) Uani 1 1 d . . .
H21A H -0.0730 -0.0007 0.0799 0.040 Uiso 1 1 calc R . .
H21B H -0.0874 0.1016 0.1064 0.040 Uiso 1 1 calc R . .
H21C H -0.0273 0.0286 0.1535 0.040 Uiso 1 1 calc R . .
C22 C 0.07076(13) 0.13141(14) 0.27257(10) 0.0244(4) Uani 1 1 d . . .
C23 C 0.17939(13) 0.04353(13) 0.35925(9) 0.0204(4) Uani 1 1 d . . .
C24 C 0.39455(12) 0.32089(12) 0.31240(9) 0.0175(3) Uani 1 1 d . . .
C25 C 0.48080(14) 0.43575(16) 0.28358(12) 0.0341(5) Uani 1 1 d . . .
H25 H 0.4988 0.4877 0.2610 0.041 Uiso 1 1 calc R . .
C26 C 0.52999(14) 0.38757(15) 0.33280(12) 0.0316(5) Uani 1 1 d . . .
H26 H 0.5898 0.3988 0.3520 0.038 Uiso 1 1 calc R . .
C27 C 0.32587(13) 0.42897(14) 0.22273(10) 0.0222(4) Uani 1 1 d . . .
C28 C 0.27063(14) 0.49597(14) 0.24090(11) 0.0261(4) Uani 1 1 d . . .
C29 C 0.20192(15) 0.52754(15) 0.19154(12) 0.0324(5) Uani 1 1 d . . .
H29 H 0.1622 0.5723 0.2027 0.039 Uiso 1 1 calc R . .
C30 C 0.18991(15) 0.49568(17) 0.12691(12) 0.0346(5) Uani 1 1 d . . .
C31 C 0.24835(14) 0.43095(16) 0.11081(11) 0.0314(5) Uani 1 1 d . . .
H31 H 0.2411 0.4098 0.0664 0.038 Uiso 1 1 calc R . .
C32 C 0.31698(13) 0.39624(14) 0.15773(10) 0.0250(4) Uani 1 1 d . . .
C33 C 0.28563(18) 0.53582(16) 0.30968(12) 0.0385(6) Uani 1 1 d . . .
H33A H 0.2965 0.4852 0.3421 0.058 Uiso 1 1 calc R . .
H33B H 0.2336 0.5708 0.3156 0.058 Uiso 1 1 calc R . .
H33C H 0.3365 0.5774 0.3161 0.058 Uiso 1 1 calc R . .
C34 C 0.11404(18) 0.5305(2) 0.07491(14) 0.0521(7) Uani 1 1 d . . .
H34A H 0.0679 0.4831 0.0667 0.078 Uiso 1 1 calc R . .
H34B H 0.1346 0.5434 0.0337 0.078 Uiso 1 1 calc R . .
H34C H 0.0905 0.5877 0.0906 0.078 Uiso 1 1 calc R . .
C35 C 0.37997(15) 0.32593(18) 0.13947(11) 0.0350(5) Uani 1 1 d . . .
H35A H 0.3645 0.3130 0.0919 0.053 Uiso 1 1 calc R . .
H35B H 0.3766 0.2684 0.1643 0.053 Uiso 1 1 calc R . .
H35C H 0.4398 0.3507 0.1503 0.053 Uiso 1 1 calc R . .
C36 C 0.50921(12) 0.25173(13) 0.40157(10) 0.0195(4) Uani 1 1 d . . .
C37 C 0.49975(13) 0.27027(14) 0.46628(10) 0.0237(4) Uani 1 1 d . . .
C38 C 0.52970(14) 0.20351(18) 0.51410(11) 0.0343(5) Uani 1 1 d . . .
H38 H 0.5228 0.2142 0.5583 0.041 Uiso 1 1 calc R . .
C39 C 0.56901(15) 0.12253(18) 0.49963(13) 0.0401(6) Uani 1 1 d . . .
C40 C 0.58086(14) 0.10863(15) 0.43561(14) 0.0381(6) Uani 1 1 d . . .
H40 H 0.6101 0.0540 0.4257 0.046 Uiso 1 1 calc R . .
C41 C 0.55130(13) 0.17208(14) 0.38500(11) 0.0266(4) Uani 1 1 d . . .
C42 C 0.45853(16) 0.35939(17) 0.48353(12) 0.0372(5) Uani 1 1 d . . .
H42A H 0.4522 0.3574 0.5300 0.056 Uiso 1 1 calc R . .
H42B H 0.4007 0.3668 0.4549 0.056 Uiso 1 1 calc R . .
H42C H 0.4959 0.4120 0.4769 0.056 Uiso 1 1 calc R . .
C43 C 0.5997(2) 0.0502(2) 0.55275(18) 0.0685(11) Uani 1 1 d . . .
H43A H 0.6016 -0.0109 0.5320 0.103 Uiso 1 1 calc R . .
H43B H 0.5589 0.0482 0.5835 0.103 Uiso 1 1 calc R . .
H43C H 0.6584 0.0666 0.5770 0.103 Uiso 1 1 calc R . .
C44 C 0.56497(16) 0.15685(18) 0.31567(13) 0.0422(6) Uani 1 1 d . . .
H44A H 0.5079 0.1515 0.2856 0.063 Uiso 1 1 calc R . .
H44B H 0.5985 0.0995 0.3139 0.063 Uiso 1 1 calc R . .
H44C H 0.5974 0.2095 0.3022 0.063 Uiso 1 1 calc R . .
C45 C 0.20490(13) 0.31793(14) 0.33136(10) 0.0225(4) Uani 1 1 d . . .
C46 C 0.30616(12) 0.20613(13) 0.40721(9) 0.0191(4) Uani 1 1 d . . .

loop_
_atom_site_aniso_label
_atom_site_aniso_U_11
_atom_site_aniso_U_22
_atom_site_aniso_U_33
_atom_site_aniso_U_23
_atom_site_aniso_U_13
_atom_site_aniso_U_12
Ru1 0.01359(7) 0.01311(7) 0.01420(7) -0.00038(5) 0.00204(5) -0.00112(5)
Ru2 0.01360(7) 0.01317(7) 0.01389(7) -0.00051(5) 0.00155(5) -0.00104(5)
Cl1 0.0262(2) 0.0181(2) 0.01511(19) 0.00201(16) -0.00078(17) -0.00383(18)
Cl2 0.01590(19) 0.0175(2) 0.0236(2) -0.00134(16) 0.00269(16) 0.00106(16)
O1 0.0213(8) 0.0372(9) 0.0650(12) -0.0075(8) 0.0108(8) 0.0061(7)
O2 0.0509(10) 0.0303(8) 0.0193(7) -0.0016(6) 0.0105(7) -0.0136(7)
O3 0.0319(8) 0.0313(8) 0.0434(10) -0.0032(7) 0.0099(7) 0.0112(7)
O4 0.0276(8) 0.0392(9) 0.0172(7) 0.0019(6) 0.0030(6) -0.0052(7)
N1 0.0215(8) 0.0148(7) 0.0157(7) -0.0009(6) 0.0022(6) -0.0028(6)
N2 0.0218(8) 0.0161(7) 0.0144(7) 0.0002(6) 0.0007(6) -0.0013(6)
N3 0.0198(8) 0.0207(8) 0.0237(8) 0.0060(6) 0.0006(7) -0.0055(7)
N4 0.0180(8) 0.0185(8) 0.0225(8) 0.0014(6) 0.0001(6) -0.0036(6)
C1 0.0131(8) 0.0176(8) 0.0145(8) 0.0010(6) 0.0017(6) -0.0009(7)
C2 0.0369(12) 0.0156(9) 0.0228(10) -0.0039(7) 0.0037(8) -0.0054(8)
C3 0.0376(12) 0.0184(9) 0.0178(9) -0.0047(7) 0.0027(8) -0.0039(8)
C4 0.0228(9) 0.0141(8) 0.0175(8) 0.0016(7) 0.0020(7) -0.0029(7)
C5 0.0212(9) 0.0168(9) 0.0237(9) 0.0005(7) 0.0037(7) -0.0052(7)
C6 0.0283(10) 0.0265(10) 0.0217(9) 0.0033(8) 0.0072(8) -0.0090(9)
C7 0.0303(11) 0.0267(10) 0.0235(10) 0.0065(8) -0.0014(8) -0.0130(9)
C8 0.0217(10) 0.0231(10) 0.0300(11) 0.0066(8) -0.0052(8) -0.0021(8)
C9 0.0221(9) 0.0193(9) 0.0250(10) 0.0025(7) 0.0028(8) -0.0006(8)
C10 0.0196(10) 0.0315(11) 0.0347(12) 0.0051(9) 0.0059(9) -0.0018(9)
C11 0.0402(14) 0.0567(16) 0.0269(12) 0.0168(11) -0.0043(10) -0.0191(12)
C12 0.0266(11) 0.0348(12) 0.0379(12) 0.0029(10) 0.0113(9) 0.0087(9)
C13 0.0199(9) 0.0158(8) 0.0136(8) -0.0005(6) 0.0007(7) -0.0008(7)
C14 0.0175(8) 0.0225(9) 0.0154(8) -0.0005(7) 0.0008(7) 0.0014(7)
C15 0.0204(9) 0.0261(10) 0.0184(9) 0.0014(7) 0.0063(7) -0.0004(8)
C16 0.0226(9) 0.0205(9) 0.0158(8) 0.0016(7) 0.0026(7) 0.0029(8)
C17 0.0175(8) 0.0209(9) 0.0165(8) -0.0019(7) -0.0005(7) 0.0031(7)
C18 0.0174(8) 0.0215(9) 0.0154(8) -0.0027(7) 0.0015(7) -0.0022(7)
C19 0.0207(9) 0.0308(11) 0.0247(10) 0.0051(8) 0.0046(8) 0.0062(8)
C20 0.0309(11) 0.0290(11) 0.0270(11) 0.0103(9) 0.0066(9) 0.0039(9)
C21 0.0188(9) 0.0325(11) 0.0287(11) 0.0042(9) 0.0048(8) -0.0010(8)
C22 0.0230(10) 0.0191(9) 0.0315(11) -0.0027(8) 0.0060(8) -0.0012(8)
C23 0.0235(9) 0.0165(9) 0.0218(9) -0.0036(7) 0.0057(8) -0.0044(7)
C24 0.0183(9) 0.0167(8) 0.0174(8) -0.0015(7) 0.0032(7) 0.0004(7)
C25 0.0243(11) 0.0304(11) 0.0443(13) 0.0140(10) -0.0014(10) -0.0133(9)
C26 0.0218(10) 0.0289(11) 0.0409(13) 0.0074(9) -0.0019(9) -0.0122(9)
C27 0.0206(9) 0.0203(9) 0.0239(10) 0.0090(7) 0.0004(8) -0.0045(8)
C28 0.0284(10) 0.0197(9) 0.0307(11) 0.0059(8) 0.0072(9) -0.0041(8)
C29 0.0275(11) 0.0234(10) 0.0467(14) 0.0127(10) 0.0084(10) 0.0030(9)
C30 0.0276(11) 0.0370(12) 0.0368(12) 0.0192(10) 0.0009(10) -0.0013(10)
C31 0.0290(11) 0.0396(12) 0.0240(10) 0.0101(9) 0.0016(9) -0.0041(10)
C32 0.0221(10) 0.0280(10) 0.0253(10) 0.0069(8) 0.0055(8) -0.0047(8)
C33 0.0490(15) 0.0240(11) 0.0431(14) -0.0023(10) 0.0106(12) -0.0015(10)
C34 0.0376(14) 0.0663(19) 0.0472(16) 0.0273(14) -0.0046(12) 0.0079(14)
C35 0.0313(12) 0.0466(14) 0.0290(11) 0.0003(10) 0.0103(9) 0.0005(11)
C36 0.0138(8) 0.0171(8) 0.0262(10) 0.0018(7) 0.0000(7) -0.0024(7)
C37 0.0166(9) 0.0292(10) 0.0238(10) -0.0012(8) -0.0001(8) -0.0038(8)
C38 0.0203(10) 0.0513(14) 0.0271(11) 0.0116(10) -0.0057(8) -0.0110(10)
C39 0.0209(10) 0.0379(13) 0.0533(16) 0.0209(12) -0.0133(10) -0.0096(10)
C40 0.0152(9) 0.0188(10) 0.0750(19) 0.0017(11) -0.0042(11) 0.0003(8)
C41 0.0148(9) 0.0222(10) 0.0426(12) -0.0048(9) 0.0050(8) -0.0032(8)
C42 0.0345(12) 0.0417(14) 0.0351(12) -0.0167(10) 0.0064(10) -0.0014(11)
C43 0.0504(17) 0.0506(17) 0.085(2) 0.0403(17) -0.0340(16) -0.0191(15)
C44 0.0320(12) 0.0421(14) 0.0580(16) -0.0256(12) 0.0226(12) -0.0118(11)
C45 0.0231(10) 0.0221(9) 0.0215(9) -0.0010(7) 0.0024(8) -0.0022(8)
C46 0.0172(8) 0.0189(9) 0.0210(9) -0.0024(7) 0.0030(7) -0.0022(7)

loop_
_atom_type_symbol
_atom_type_description
_atom_type_scat_dispersion_real
_atom_type_scat_dispersion_imag
_atom_type_scat_source
C C 0.0033 0.0016 'International Tables Vol C Tables 4.2.6.8 and 6.1.1.4'
H H 0.0000 0.0000 'International Tables Vol C Tables 4.2.6.8 and 6.1.1.4'
O O 0.0106 0.0060 'International Tables Vol C Tables 4.2.6.8 and 6.1.1.4'
Cl Cl 0.1484 0.1585 'International Tables Vol C Tables 4.2.6.8 and 6.1.1.4'
Ru Ru -1.2594 0.8363 'International Tables Vol C Tables 4.2.6.8 and 6.1.1.4'
N N 0.0061 0.0033 'International Tables Vol C Tables 4.2.6.8 and 6.1.1.4'

loop_
_geom_angle_atom_site_label_1
_geom_angle_atom_site_label_2
_geom_angle_atom_site_label_3
_geom_angle
_geom_angle_site_symmetry_1
_geom_angle_site_symmetry_3
_geom_angle_publ_flag
C22 Ru1 C23 87.45(9) . . ?
C22 Ru1 C1 95.89(8) . . ?
C23 Ru1 C1 102.21(7) . . ?
C22 Ru1 Cl1 92.74(6) . . ?
C23 Ru1 Cl1 152.66(6) . . ?
C1 Ru1 Cl1 104.96(5) . . ?
C22 Ru1 Cl2 164.49(6) . . ?
C23 Ru1 Cl2 93.55(6) . . ?
C1 Ru1 Cl2 99.01(5) . . ?
Cl1 Ru1 Cl2 79.305(16) . . ?
C22 Ru1 Ru2 106.03(6) . . ?
C23 Ru1 Ru2 96.01(6) . . ?
C1 Ru1 Ru2 152.04(4) . . ?
Cl1 Ru1 Ru2 57.689(11) . . ?
Cl2 Ru1 Ru2 58.469(11) . . ?
C45 Ru2 C46 88.37(8) . . ?
C45 Ru2 C24 99.72(8) . . ?
C46 Ru2 C24 100.78(8) . . ?
C45 Ru2 Cl1 91.83(6) . . ?
C46 Ru2 Cl1 156.16(6) . . ?
C24 Ru2 Cl1 102.67(5) . . ?
C45 Ru2 Cl2 158.42(6) . . ?
C46 Ru2 Cl2 92.14(6) . . ?
C24 Ru2 Cl2 101.37(5) . . ?
Cl1 Ru2 Cl2 79.149(16) . . ?
C45 Ru2 Ru1 100.64(6) . . ?
C46 Ru2 Ru1 98.63(6) . . ?
C24 Ru2 Ru1 152.12(5) . . ?
Cl1 Ru2 Ru1 57.911(11) . . ?
Cl2 Ru2 Ru1 57.950(11) . . ?
Ru2 Cl1 Ru1 64.400(12) . . ?
Ru1 Cl2 Ru2 63.581(11) . . ?
C1 N1 C2 111.94(15) . . ?
C1 N1 C4 126.36(15) . . ?
C2 N1 C4 121.70(15) . . ?
C1 N2 C3 112.07(15) . . ?
C1 N2 C13 126.64(15) . . ?
C3 N2 C13 121.10(15) . . ?
C24 N3 C25 111.66(17) . . ?
C24 N3 C27 125.47(16) . . ?
C25 N3 C27 122.87(16) . . ?
C24 N4 C26 111.67(16) . . ?
C24 N4 C36 126.19(15) . . ?
C26 N4 C36 122.12(16) . . ?
N2 C1 N1 102.81(15) . . ?
N2 C1 Ru1 129.17(13) . . ?
N1 C1 Ru1 128.00(12) . . ?
C3 C2 N1 106.54(17) . . ?
C2 C3 N2 106.63(17) . . ?
C9 C4 C5 122.76(17) . . ?
C9 C4 N1 118.11(16) . . ?
C5 C4 N1 119.09(17) . . ?
C4 C5 C6 116.86(18) . . ?
C4 C5 C10 122.16(17) . . ?
C6 C5 C10 120.96(18) . . ?
C7 C6 C5 122.19(19) . . ?
C6 C7 C8 118.56(19) . . ?
C6 C7 C11 121.6(2) . . ?
C8 C7 C11 119.9(2) . . ?
C9 C8 C7 121.77(19) . . ?
C8 C9 C4 117.74(18) . . ?
C8 C9 C12 121.06(19) . . ?
C4 C9 C12 121.18(18) . . ?
C18 C13 C14 122.60(17) . . ?
C18 C13 N2 118.15(16) . . ?
C14 C13 N2 119.19(16) . . ?
C15 C14 C13 117.85(17) . . ?
C15 C14 C19 121.20(17) . . ?
C13 C14 C19 120.92(17) . . ?
C16 C15 C14 121.62(17) . . ?
C15 C16 C17 118.19(17) . . ?
C15 C16 C20 121.31(17) . . ?
C17 C16 C20 120.50(17) . . ?
C16 C17 C18 122.72(17) . . ?
C17 C18 C13 116.98(17) . . ?
C17 C18 C21 120.62(17) . . ?
C13 C18 C21 122.40(17) . . ?
O1 C22 Ru1 179.3(2) . . ?
O2 C23 Ru1 173.77(17) . . ?
N3 C24 N4 103.24(15) . . ?
N3 C24 Ru2 128.90(14) . . ?
N4 C24 Ru2 127.85(13) . . ?
C26 C25 N3 106.53(18) . . ?
C25 C26 N4 106.88(18) . . ?
C28 C27 C32 122.67(19) . . ?
C28 C27 N3 118.96(18) . . ?
C32 C27 N3 118.31(18) . . ?
C27 C28 C29 117.0(2) . . ?
C27 C28 C33 121.8(2) . . ?
C29 C28 C33 121.1(2) . . ?
C30 C29 C28 122.1(2) . . ?
C29 C30 C31 118.7(2) . . ?
C29 C30 C34 120.6(2) . . ?
C31 C30 C34 120.6(2) . . ?
C32 C31 C30 121.8(2) . . ?
C31 C32 C27 117.7(2) . . ?
C31 C32 C35 121.2(2) . . ?
C27 C32 C35 121.14(19) . . ?
C41 C36 C37 122.21(19) . . ?
C41 C36 N4 118.61(18) . . ?
C37 C36 N4 119.15(17) . . ?
C38 C37 C36 117.5(2) . . ?
C38 C37 C42 121.4(2) . . ?
C36 C37 C42 121.14(19) . . ?
C39 C38 C37 122.3(2) . . ?
C38 C39 C40 118.5(2) . . ?
C38 C39 C43 121.0(3) . . ?
C40 C39 C43 120.5(3) . . ?
C39 C40 C41 122.2(2) . . ?
C40 C41 C36 117.2(2) . . ?
C40 C41 C44 121.9(2) . . ?
C36 C41 C44 120.9(2) . . ?
O3 C45 Ru2 177.24(18) . . ?
O4 C46 Ru2 175.76(17) . . ?

loop_
_geom_bond_atom_site_label_1
_geom_bond_atom_site_label_2
_geom_bond_distance
_geom_bond_site_symmetry_2
_geom_bond_publ_flag
Ru1 C22 1.832(2) . ?
Ru1 C23 1.8442(19) . ?
Ru1 C1 2.1373(18) . ?
Ru1 Cl1 2.4636(5) . ?
Ru1 Cl2 2.4819(5) . ?
Ru1 Ru2 2.6224(2) . ?
Ru2 C45 1.831(2) . ?
Ru2 C46 1.8381(19) . ?
Ru2 C24 2.1474(18) . ?
Ru2 Cl1 2.4576(5) . ?
Ru2 Cl2 2.4959(5) . ?
O1 C22 1.152(2) . ?
O2 C23 1.152(2) . ?
O3 C45 1.154(2) . ?
O4 C46 1.148(2) . ?
N1 C1 1.365(2) . ?
N1 C2 1.384(2) . ?
N1 C4 1.441(2) . ?
N2 C1 1.361(2) . ?
N2 C3 1.383(2) . ?
N2 C13 1.443(2) . ?
N3 C24 1.359(2) . ?
N3 C25 1.394(3) . ?
N3 C27 1.441(2) . ?
N4 C24 1.367(2) . ?
N4 C26 1.385(2) . ?
N4 C36 1.438(2) . ?
C2 C3 1.340(3) . ?
C4 C9 1.390(3) . ?
C4 C5 1.395(3) . ?
C5 C6 1.395(3) . ?
C5 C10 1.500(3) . ?
C6 C7 1.384(3) . ?
C7 C8 1.387(3) . ?
C7 C11 1.515(3) . ?
C8 C9 1.387(3) . ?
C9 C12 1.505(3) . ?
C13 C18 1.391(3) . ?
C13 C14 1.396(3) . ?
C14 C15 1.393(3) . ?
C14 C19 1.506(3) . ?
C15 C16 1.388(3) . ?
C16 C17 1.388(3) . ?
C16 C20 1.509(3) . ?
C17 C18 1.391(3) . ?
C18 C21 1.506(3) . ?
C25 C26 1.338(3) . ?
C27 C28 1.390(3) . ?
C27 C32 1.399(3) . ?
C28 C29 1.398(3) . ?
C28 C33 1.503(3) . ?
C29 C30 1.385(3) . ?
C30 C31 1.385(3) . ?
C30 C34 1.515(3) . ?
C31 C32 1.385(3) . ?
C32 C35 1.505(3) . ?
C36 C41 1.394(3) . ?
C36 C37 1.394(3) . ?
C37 C38 1.389(3) . ?
C37 C42 1.506(3) . ?
C38 C39 1.375(4) . ?
C39 C40 1.380(4) . ?
C39 C43 1.517(3) . ?
C40 C41 1.394(3) . ?
C41 C44 1.499(3) . ?
